data_7021259
loop_
_publ_author_name
'Ghosh, Shishir'
'Hogarth, Graeme'
'Hollingsworth, Nathan'
'Holt, Katherine B.'
'Richards, Idris'
'Richmond, Michael G.'
'Sanchez, Ben E.'
'Unwin, David'

_publ_section_title
;
 Models of the iron-only hydrogenase: a comparison of chelate and bridge
 isomers of Fe2(CO)4{Ph2PN(R)PPh2}(\m-pdt) as proton-reduction catalysts.
;
_journal_issue 19
_journal_name_full 'Dalton transactions (Cambridge, England : 2003)'
_journal_page_first 6775
_journal_page_last 6792
_journal_paper_doi 10.1039/c3dt50147g
_journal_volume 42
_journal_year 2013
_chemical_formula_sum 'C34 H33 Fe2 N O4 P2 S2'
_chemical_formula_weight 757.37
_chemical_name_systematic
;
?
;
_space_group_IT_number 2
_symmetry_cell_setting triclinic
_symmetry_space_group_name_Hall '-P 1'
_symmetry_space_group_name_H-M 'P -1'
_atom_sites_solution_hydrogens geom
_atom_sites_solution_primary heavy
_atom_sites_solution_secondary difmap
_audit_creation_method SHELXL-97
_cell_angle_alpha 84.906(2)
_cell_angle_beta 73.720(2)
_cell_angle_gamma 74.371(2)
_cell_formula_units_Z 2
_cell_length_a 10.4283(11)
_cell_length_b 11.7343(13)
_cell_length_c 14.6476(16)
_cell_measurement_temperature 150(2)
_cell_volume 1656.8(3)
_computing_cell_refinement 'Bruker SAINT'
_computing_data_collection 'Bruker SMART'
_computing_data_reduction 'Bruker SAINT'
_computing_structure_refinement 'SHELXL-97 (Sheldrick, 1997)'
_computing_structure_solution 'SHELXS-97 (Sheldrick, 1990)'
_diffrn_ambient_temperature 150(2)
_diffrn_measured_fraction_theta_full 0.979
_diffrn_measured_fraction_theta_max 0.921
_diffrn_measurement_device_type 'Bruker SMART APEX diffractometer'
_diffrn_measurement_method '\w rotation with narrow frames'
_diffrn_radiation_monochromator graphite
_diffrn_radiation_source 'fine-focus sealed tube'
_diffrn_radiation_type MoK\a
_diffrn_radiation_wavelength 0.71073
_diffrn_reflns_av_R_equivalents 0.0286
_diffrn_reflns_av_sigmaI/netI 0.0457
_diffrn_reflns_limit_h_max 13
_diffrn_reflns_limit_h_min -13
_diffrn_reflns_limit_k_max 15
_diffrn_reflns_limit_k_min -14
_diffrn_reflns_limit_l_max 18
_diffrn_reflns_limit_l_min -18
_diffrn_reflns_number 14313
_diffrn_reflns_theta_full 26.00
_diffrn_reflns_theta_max 28.25
_diffrn_reflns_theta_min 2.48
_exptl_absorpt_coefficient_mu 1.138
_exptl_absorpt_correction_T_max 0.9349
_exptl_absorpt_correction_T_min 0.8755
_exptl_absorpt_correction_type multi-scan
_exptl_crystal_colour orange
_exptl_crystal_density_diffrn 1.518
_exptl_crystal_density_method 'not measured'
_exptl_crystal_description block
_exptl_crystal_F_000 780
_exptl_crystal_size_max 0.12
_exptl_crystal_size_mid 0.11
_exptl_crystal_size_min 0.06
_refine_diff_density_max 1.825
_refine_diff_density_min -0.458
_refine_diff_density_rms 0.094
_refine_ls_extinction_method none
_refine_ls_goodness_of_fit_ref 1.035
_refine_ls_hydrogen_treatment constr
_refine_ls_matrix_type full
_refine_ls_number_parameters 406
_refine_ls_number_reflns 7555
_refine_ls_number_restraints 0
_refine_ls_restrained_S_all 1.035
_refine_ls_R_factor_all 0.0466
_refine_ls_R_factor_gt 0.0398
_refine_ls_shift/su_max 0.001
_refine_ls_shift/su_mean 0.000
_refine_ls_structure_factor_coef Fsqd
_refine_ls_weighting_details 'calc w=1/[\s^2^(Fo^2^)+(0.0610P)^2^+0.9132P] where P=(Fo^2^+2Fc^2^)/3'
_refine_ls_weighting_scheme calc
_refine_ls_wR_factor_gt 0.1046
_refine_ls_wR_factor_ref 0.1091
_reflns_number_gt 6538
_reflns_number_total 7555
_reflns_threshold_expression I>2\s(I)
_cod_data_source_file c3dt50147g.txt
_cod_data_source_block str0541
_cod_original_sg_symbol_H-M p_-1
_cod_database_code 7021259

loop_
_symmetry_equiv_pos_as_xyz
'x, y, z'
'-x, -y, -z'

loop_
_atom_site_label
_atom_site_type_symbol
_atom_site_fract_x
_atom_site_fract_y
_atom_site_fract_z
_atom_site_U_iso_or_equiv
_atom_site_adp_type
_atom_site_occupancy
_atom_site_symmetry_multiplicity
_atom_site_calc_flag
_atom_site_refinement_flags
Fe1 Fe 0.55757(3) 0.27560(3) 0.26357(2) 0.01304(9) Uani 1 1 d .
Fe2 Fe 0.69934(3) 0.14796(3) 0.36097(2) 0.01195(9) Uani 1 1 d .
P1 P 0.70498(6) 0.38115(5) 0.19101(4) 0.01314(12) Uani 1 1 d .
P2 P 0.87564(6) 0.22797(5) 0.30454(4) 0.01147(12) Uani 1 1 d .
S1 S 0.49780(6) 0.12122(5) 0.35217(4) 0.01621(13) Uani 1 1 d .
S2 S 0.57836(6) 0.33599(5) 0.39975(4) 0.01320(12) Uani 1 1 d .
N1 N 0.84207(19) 0.35785(16) 0.24007(13) 0.0130(4) Uani 1 1 d .
O1 O 0.6461(2) 0.11117(18) 0.10654(13) 0.0298(4) Uani 1 1 d .
O2 O 0.2996(2) 0.42513(19) 0.23278(16) 0.0363(5) Uani 1 1 d .
O3 O 0.82935(19) -0.08447(15) 0.27402(13) 0.0245(4) Uani 1 1 d .
O4 O 0.72433(19) 0.08203(16) 0.55371(12) 0.0228(4) Uani 1 1 d .
C1 C 0.6118(3) 0.1783(2) 0.16648(17) 0.0191(5) Uani 1 1 d .
C2 C 0.4018(3) 0.3686(2) 0.24438(18) 0.0211(5) Uani 1 1 d .
C3 C 0.7808(2) 0.0083(2) 0.30603(17) 0.0165(5) Uani 1 1 d .
C4 C 0.7167(2) 0.1051(2) 0.47730(16) 0.0154(4) Uani 1 1 d .
C5 C 0.3588(3) 0.1658(2) 0.46008(19) 0.0246(5) Uani 1 1 d .
H5A H 0.2764 0.1439 0.4538 0.030 Uiso 1 1 calc R
H5B H 0.3870 0.1191 0.5141 0.030 Uiso 1 1 calc R
C6 C 0.3172(3) 0.2936(3) 0.4847(2) 0.0345(7) Uani 1 1 d .
H6A H 0.2391 0.3060 0.5429 0.041 Uiso 1 1 calc R
H6B H 0.2830 0.3402 0.4327 0.041 Uiso 1 1 calc R
C7 C 0.4276(2) 0.3420(2) 0.50109(17) 0.0199(5) Uani 1 1 d .
H7A H 0.4592 0.2977 0.5549 0.024 Uiso 1 1 calc R
H7B H 0.3865 0.4256 0.5204 0.024 Uiso 1 1 calc R
C8 C 0.9444(3) 0.4324(2) 0.22623(17) 0.0182(5) Uani 1 1 d .
H8A H 1.0068 0.3945 0.2674 0.022 Uiso 1 1 calc R
C9 C 1.0386(3) 0.4319(2) 0.12585(18) 0.0239(5) Uani 1 1 d .
H9A H 1.0799 0.3501 0.1044 0.036 Uiso 1 1 calc R
H9B H 1.1119 0.4696 0.1255 0.036 Uiso 1 1 calc R
H9C H 0.9846 0.4757 0.0830 0.036 Uiso 1 1 calc R
C10 C 0.8792(3) 0.5594(2) 0.26174(19) 0.0230(5) Uani 1 1 d .
H10A H 0.8193 0.5581 0.3265 0.034 Uiso 1 1 calc R
H10B H 0.8243 0.6041 0.2197 0.034 Uiso 1 1 calc R
H10C H 0.9522 0.5973 0.2617 0.034 Uiso 1 1 calc R
C11 C 0.7676(3) 0.3485(2) 0.06383(16) 0.0167(5) Uani 1 1 d .
C12 C 0.8992(3) 0.2821(2) 0.01919(17) 0.0191(5) Uani 1 1 d .
H12A H 0.9679 0.2601 0.0530 0.023 Uiso 1 1 calc R
C13 C 0.9313(3) 0.2472(2) -0.07494(18) 0.0261(6) Uani 1 1 d .
H13A H 1.0217 0.2023 -0.1051 0.031 Uiso 1 1 calc R
C14 C 0.8313(3) 0.2779(3) -0.12412(18) 0.0311(7) Uani 1 1 d .
H14A H 0.8531 0.2539 -0.1881 0.037 Uiso 1 1 calc R
C15 C 0.6993(3) 0.3439(3) -0.08048(19) 0.0288(6) Uani 1 1 d .
H15A H 0.6307 0.3649 -0.1144 0.035 Uiso 1 1 calc R
C16 C 0.6678(3) 0.3790(2) 0.01273(18) 0.0233(5) Uani 1 1 d .
H16A H 0.5773 0.4243 0.0424 0.028 Uiso 1 1 calc R
C17 C 0.6354(3) 0.5422(2) 0.18726(18) 0.0197(5) Uani 1 1 d .
C18 C 0.5299(3) 0.5986(2) 0.26294(19) 0.0241(5) Uani 1 1 d .
H18A H 0.4921 0.5531 0.3155 0.029 Uiso 1 1 calc R
C19 C 0.4794(4) 0.7209(3) 0.2623(2) 0.0365(7) Uani 1 1 d .
H19A H 0.4075 0.7590 0.3144 0.044 Uiso 1 1 calc R
C20 C 0.5341(4) 0.7872(3) 0.1856(2) 0.0442(9) Uani 1 1 d .
H20A H 0.5013 0.8710 0.1860 0.053 Uiso 1 1 calc R
C21 C 0.6350(4) 0.7328(3) 0.1090(2) 0.0382(7) Uani 1 1 d .
H21A H 0.6703 0.7789 0.0560 0.046 Uiso 1 1 calc R
C22 C 0.6862(3) 0.6100(2) 0.1086(2) 0.0274(6) Uani 1 1 d .
H22A H 0.7554 0.5724 0.0551 0.033 Uiso 1 1 calc R
C23 C 0.9233(2) 0.2612(2) 0.40848(16) 0.0142(4) Uani 1 1 d .
C24 C 0.9963(2) 0.1648(2) 0.45257(17) 0.0183(5) Uani 1 1 d .
H24A H 1.0364 0.0914 0.4207 0.022 Uiso 1 1 calc R
C25 C 1.0104(3) 0.1759(2) 0.54254(18) 0.0211(5) Uani 1 1 d .
H25A H 1.0588 0.1097 0.5724 0.025 Uiso 1 1 calc R
C26 C 0.9544(3) 0.2829(2) 0.58889(18) 0.0243(5) Uani 1 1 d .
H26A H 0.9644 0.2902 0.6504 0.029 Uiso 1 1 calc R
C27 C 0.8841(3) 0.3789(2) 0.54563(18) 0.0260(6) Uani 1 1 d .
H27A H 0.8467 0.4526 0.5771 0.031 Uiso 1 1 calc R
C28 C 0.8673(3) 0.3683(2) 0.45580(17) 0.0192(5) Uani 1 1 d .
H28A H 0.8175 0.4346 0.4268 0.023 Uiso 1 1 calc R
C29 C 1.0398(2) 0.1438(2) 0.22955(16) 0.0146(4) Uani 1 1 d .
C30 C 1.0362(2) 0.0759(2) 0.15675(17) 0.0172(5) Uani 1 1 d .
H30A H 0.9500 0.0675 0.1523 0.021 Uiso 1 1 calc R
C31 C 1.1575(3) 0.0208(2) 0.09091(17) 0.0205(5) Uani 1 1 d .
H31A H 1.1538 -0.0244 0.0414 0.025 Uiso 1 1 calc R
C32 C 1.2833(3) 0.0316(2) 0.09737(18) 0.0230(5) Uani 1 1 d .
H32A H 1.3661 -0.0059 0.0522 0.028 Uiso 1 1 calc R
C33 C 1.2886(3) 0.0970(2) 0.16963(19) 0.0240(5) Uani 1 1 d .
H33A H 1.3753 0.1033 0.1746 0.029 Uiso 1 1 calc R
C34 C 1.1678(2) 0.1534(2) 0.23488(17) 0.0191(5) Uani 1 1 d .
H34A H 1.1725 0.1990 0.2837 0.023 Uiso 1 1 calc R

loop_
_atom_site_aniso_label
_atom_site_aniso_U_11
_atom_site_aniso_U_22
_atom_site_aniso_U_33
_atom_site_aniso_U_23
_atom_site_aniso_U_13
_atom_site_aniso_U_12
Fe1 0.01164(16) 0.01492(17) 0.01291(17) -0.00198(12) -0.00401(12) -0.00265(12)
Fe2 0.01119(16) 0.01154(16) 0.01301(16) -0.00027(12) -0.00307(12) -0.00290(12)
P1 0.0149(3) 0.0125(3) 0.0117(3) -0.0002(2) -0.0048(2) -0.0018(2)
P2 0.0108(3) 0.0123(3) 0.0117(3) -0.0011(2) -0.0040(2) -0.0024(2)
S1 0.0135(3) 0.0171(3) 0.0189(3) -0.0027(2) -0.0027(2) -0.0062(2)
S2 0.0123(3) 0.0138(3) 0.0128(3) -0.00203(19) -0.0025(2) -0.0025(2)
N1 0.0139(9) 0.0133(9) 0.0136(9) 0.0014(7) -0.0055(7) -0.0054(7)
O1 0.0340(11) 0.0324(11) 0.0239(10) -0.0123(8) 0.0013(8) -0.0157(9)
O2 0.0240(10) 0.0387(12) 0.0461(13) 0.0061(10) -0.0181(10) -0.0007(9)
O3 0.0286(10) 0.0157(9) 0.0268(10) -0.0048(7) -0.0046(8) -0.0033(7)
O4 0.0276(10) 0.0234(9) 0.0172(9) 0.0014(7) -0.0058(7) -0.0070(8)
C1 0.0172(11) 0.0233(12) 0.0176(11) -0.0017(9) -0.0011(9) -0.0099(10)
C2 0.0210(12) 0.0222(12) 0.0205(12) -0.0001(9) -0.0069(10) -0.0047(10)
C3 0.0144(11) 0.0188(12) 0.0174(11) 0.0023(9) -0.0039(9) -0.0071(9)
C4 0.0138(10) 0.0132(11) 0.0185(12) -0.0019(8) -0.0037(9) -0.0022(8)
C5 0.0163(12) 0.0294(14) 0.0248(13) -0.0038(10) 0.0039(10) -0.0090(10)
C6 0.0291(15) 0.0363(17) 0.0340(16) -0.0041(13) -0.0005(13) -0.0090(13)
C7 0.0155(11) 0.0247(13) 0.0159(11) -0.0061(9) 0.0023(9) -0.0042(10)
C8 0.0193(11) 0.0201(12) 0.0187(11) 0.0002(9) -0.0053(9) -0.0105(9)
C9 0.0224(13) 0.0273(14) 0.0248(13) 0.0039(10) -0.0049(11) -0.0138(11)
C10 0.0311(14) 0.0180(12) 0.0248(13) -0.0014(10) -0.0093(11) -0.0121(10)
C11 0.0250(12) 0.0151(11) 0.0118(10) 0.0011(8) -0.0052(9) -0.0082(9)
C12 0.0233(12) 0.0170(12) 0.0167(11) -0.0001(9) -0.0021(10) -0.0081(10)
C13 0.0352(15) 0.0216(13) 0.0191(12) -0.0037(10) 0.0029(11) -0.0129(11)
C14 0.057(2) 0.0304(15) 0.0120(11) 0.0004(10) -0.0067(12) -0.0238(14)
C15 0.0438(17) 0.0325(15) 0.0193(13) 0.0058(11) -0.0164(12) -0.0185(13)
C16 0.0274(13) 0.0257(13) 0.0187(12) 0.0026(10) -0.0098(10) -0.0070(11)
C17 0.0257(13) 0.0123(11) 0.0229(12) 0.0004(9) -0.0131(10) -0.0011(9)
C18 0.0325(14) 0.0186(12) 0.0215(12) -0.0030(9) -0.0145(11) 0.0014(10)
C19 0.0505(19) 0.0232(14) 0.0344(16) -0.0100(12) -0.0252(15) 0.0103(13)
C20 0.072(2) 0.0141(13) 0.050(2) -0.0008(13) -0.0384(19) 0.0051(14)
C21 0.057(2) 0.0181(14) 0.0429(18) 0.0113(12) -0.0232(16) -0.0088(14)
C22 0.0358(15) 0.0198(13) 0.0273(14) 0.0046(10) -0.0128(12) -0.0055(11)
C23 0.0120(10) 0.0194(11) 0.0122(10) -0.0019(8) -0.0032(8) -0.0053(9)
C24 0.0156(11) 0.0206(12) 0.0202(12) 0.0003(9) -0.0066(9) -0.0054(9)
C25 0.0184(12) 0.0286(14) 0.0197(12) 0.0058(10) -0.0101(10) -0.0084(10)
C26 0.0253(13) 0.0362(15) 0.0159(12) -0.0012(10) -0.0068(10) -0.0139(11)
C27 0.0336(15) 0.0254(14) 0.0202(13) -0.0083(10) -0.0063(11) -0.0079(11)
C28 0.0219(12) 0.0182(12) 0.0174(11) -0.0023(9) -0.0052(10) -0.0045(10)
C29 0.0123(10) 0.0134(11) 0.0155(11) -0.0002(8) -0.0017(9) -0.0011(8)
C30 0.0168(11) 0.0171(11) 0.0170(11) -0.0024(9) -0.0023(9) -0.0046(9)
C31 0.0240(13) 0.0175(12) 0.0181(12) -0.0033(9) -0.0020(10) -0.0049(10)
C32 0.0174(12) 0.0230(13) 0.0220(13) -0.0026(10) 0.0007(10) 0.0005(10)
C33 0.0122(11) 0.0288(14) 0.0286(14) -0.0030(11) -0.0024(10) -0.0034(10)
C34 0.0162(11) 0.0212(12) 0.0195(12) -0.0024(9) -0.0037(9) -0.0042(9)

loop_
_atom_type_symbol
_atom_type_description
_atom_type_scat_dispersion_real
_atom_type_scat_dispersion_imag
_atom_type_scat_source
C C 0.0033 0.0016 'International Tables Vol C Tables 4.2.6.8 and 6.1.1.4'
H H 0.0000 0.0000 'International Tables Vol C Tables 4.2.6.8 and 6.1.1.4'
N N 0.0061 0.0033 'International Tables Vol C Tables 4.2.6.8 and 6.1.1.4'
O O 0.0106 0.0060 'International Tables Vol C Tables 4.2.6.8 and 6.1.1.4'
P P 0.1023 0.0942 'International Tables Vol C Tables 4.2.6.8 and 6.1.1.4'
S S 0.1246 0.1234 'International Tables Vol C Tables 4.2.6.8 and 6.1.1.4'
Fe Fe 0.3463 0.8444 'International Tables Vol C Tables 4.2.6.8 and 6.1.1.4'

loop_
_geom_angle_atom_site_label_1
_geom_angle_atom_site_label_2
_geom_angle_atom_site_label_3
_geom_angle
C1 Fe1 C2 101.08(12)
C1 Fe1 P1 92.15(8)
C2 Fe1 P1 100.36(8)
C1 Fe1 S1 85.17(8)
C2 Fe1 S1 105.80(8)
P1 Fe1 S1 153.74(3)
C1 Fe1 S2 152.37(9)
C2 Fe1 S2 106.44(8)
P1 Fe1 S2 85.36(2)
S1 Fe1 S2 85.09(2)
C1 Fe1 Fe2 96.39(8)
C2 Fe1 Fe2 154.09(8)
P1 Fe1 Fe2 97.93(2)
S1 Fe1 Fe2 56.619(19)
S2 Fe1 Fe2 56.939(18)
C3 Fe2 C4 97.93(11)
C3 Fe2 P2 96.82(8)
C4 Fe2 P2 100.80(8)
C3 Fe2 S1 87.52(8)
C4 Fe2 S1 107.85(8)
P2 Fe2 S1 150.15(3)
C3 Fe2 S2 166.56(8)
C4 Fe2 S2 95.09(7)
P2 Fe2 S2 83.94(2)
S1 Fe2 S2 85.33(2)
C3 Fe2 Fe1 109.66(8)
C4 Fe2 Fe1 146.79(7)
P2 Fe2 Fe1 94.07(2)
S1 Fe2 Fe1 57.012(19)
S2 Fe2 Fe1 56.950(18)
N1 P1 C11 110.22(10)
N1 P1 C17 105.76(10)
C11 P1 C17 100.80(11)
N1 P1 Fe1 112.31(7)
C11 P1 Fe1 110.25(8)
C17 P1 Fe1 116.82(9)
N1 P2 C29 102.49(10)
N1 P2 C23 107.66(10)
C29 P2 C23 103.01(11)
N1 P2 Fe2 115.43(7)
C29 P2 Fe2 121.15(8)
C23 P2 Fe2 105.90(7)
C5 S1 Fe2 112.64(9)
C5 S1 Fe1 113.32(9)
Fe2 S1 Fe1 66.369(19)
C7 S2 Fe2 111.99(9)
C7 S2 Fe1 114.23(8)
Fe2 S2 Fe1 66.111(19)
C8 N1 P1 127.65(15)
C8 N1 P2 115.92(15)
P1 N1 P2 116.19(11)
O1 C1 Fe1 176.9(2)
O2 C2 Fe1 177.6(2)
O3 C3 Fe2 176.6(2)
O4 C4 Fe2 177.1(2)
C6 C5 S1 116.74(19)
C5 C6 C7 115.9(3)
C6 C7 S2 115.67(18)
N1 C8 C9 114.63(19)
N1 C8 C10 114.1(2)
C9 C8 C10 110.5(2)
C12 C11 C16 118.7(2)
C12 C11 P1 124.73(19)
C16 C11 P1 115.92(19)
C11 C12 C13 120.6(2)
C14 C13 C12 119.9(3)
C13 C14 C15 120.3(2)
C16 C15 C14 119.8(3)
C15 C16 C11 120.8(3)
C18 C17 C22 119.0(2)
C18 C17 P1 119.93(19)
C22 C17 P1 121.1(2)
C17 C18 C19 120.5(3)
C20 C19 C18 119.8(3)
C21 C20 C19 120.5(3)
C20 C21 C22 120.2(3)
C21 C22 C17 119.9(3)
C28 C23 C24 118.8(2)
C28 C23 P2 123.45(18)
C24 C23 P2 116.28(17)
C25 C24 C23 120.3(2)
C26 C25 C24 120.3(2)
C27 C26 C25 119.9(2)
C26 C27 C28 120.4(2)
C23 C28 C27 120.3(2)
C34 C29 C30 118.3(2)
C34 C29 P2 123.19(18)
C30 C29 P2 118.15(17)
C31 C30 C29 120.6(2)
C32 C31 C30 120.1(2)
C31 C32 C33 119.9(2)
C32 C33 C34 120.3(2)
C33 C34 C29 120.7(2)

loop_
_geom_bond_atom_site_label_1
_geom_bond_atom_site_label_2
_geom_bond_distance
Fe1 C1 1.770(2)
Fe1 C2 1.776(3)
Fe1 P1 2.2142(7)
Fe1 S1 2.2565(7)
Fe1 S2 2.2594(6)
Fe1 Fe2 2.4646(5)
Fe2 C3 1.776(2)
Fe2 C4 1.778(2)
Fe2 P2 2.2102(7)
Fe2 S1 2.2464(7)
Fe2 S2 2.2591(7)
P1 N1 1.722(2)
P1 C11 1.831(2)
P1 C17 1.835(2)
P2 N1 1.7261(19)
P2 C29 1.827(2)
P2 C23 1.831(2)
S1 C5 1.824(3)
S2 C7 1.825(2)
N1 C8 1.515(3)
O1 C1 1.147(3)
O2 C2 1.143(3)
O3 C3 1.150(3)
O4 C4 1.148(3)
C5 C6 1.492(4)
C6 C7 1.496(4)
C8 C9 1.522(3)
C8 C10 1.532(3)
C11 C12 1.389(3)
C11 C16 1.400(3)
C12 C13 1.396(3)
C13 C14 1.381(4)
C14 C15 1.387(4)
C15 C16 1.385(4)
C17 C18 1.390(4)
C17 C22 1.401(4)
C18 C19 1.390(4)
C19 C20 1.385(5)
C20 C21 1.370(5)
C21 C22 1.395(4)
C23 C28 1.391(3)
C23 C24 1.399(3)
C24 C25 1.388(3)
C25 C26 1.383(4)
C26 C27 1.377(4)
C27 C28 1.395(3)
C29 C34 1.394(3)
C29 C30 1.401(3)
C30 C31 1.391(3)
C31 C32 1.382(4)
C32 C33 1.383(4)
C33 C34 1.388(3)

loop_
_geom_torsion_atom_site_label_1
_geom_torsion_atom_site_label_2
_geom_torsion_atom_site_label_3
_geom_torsion_atom_site_label_4
_geom_torsion
C1 Fe1 Fe2 C3 -6.56(11)
C2 Fe1 Fe2 C3 125.7(2)
P1 Fe1 Fe2 C3 -99.64(8)
S1 Fe1 Fe2 C3 73.34(8)
S2 Fe1 Fe2 C3 -178.80(8)
C1 Fe1 Fe2 C4 -150.98(16)
C2 Fe1 Fe2 C4 -18.7(2)
P1 Fe1 Fe2 C4 115.94(14)
S1 Fe1 Fe2 C4 -71.07(14)
S2 Fe1 Fe2 C4 36.78(14)
C1 Fe1 Fe2 P2 92.17(8)
C2 Fe1 Fe2 P2 -135.52(19)
P1 Fe1 Fe2 P2 -0.91(2)
S1 Fe1 Fe2 P2 172.08(3)
S2 Fe1 Fe2 P2 -80.07(2)
C1 Fe1 Fe2 S1 -79.90(8)
C2 Fe1 Fe2 S1 52.40(19)
P1 Fe1 Fe2 S1 -172.98(3)
S2 Fe1 Fe2 S1 107.85(3)
C1 Fe1 Fe2 S2 172.24(8)
C2 Fe1 Fe2 S2 -55.45(19)
P1 Fe1 Fe2 S2 79.16(3)
S1 Fe1 Fe2 S2 -107.85(3)
C1 Fe1 P1 N1 -107.22(11)
C2 Fe1 P1 N1 151.11(11)
S1 Fe1 P1 N1 -23.78(10)
S2 Fe1 P1 N1 45.22(7)
Fe2 Fe1 P1 N1 -10.46(7)
C1 Fe1 P1 C11 16.13(12)
C2 Fe1 P1 C11 -85.55(12)
S1 Fe1 P1 C11 99.56(10)
S2 Fe1 P1 C11 168.56(9)
Fe2 Fe1 P1 C11 112.89(9)
C1 Fe1 P1 C17 130.35(12)
C2 Fe1 P1 C17 28.67(12)
S1 Fe1 P1 C17 -146.22(10)
S2 Fe1 P1 C17 -77.22(9)
Fe2 Fe1 P1 C17 -132.89(9)
C3 Fe2 P2 N1 122.88(11)
C4 Fe2 P2 N1 -137.67(10)
S1 Fe2 P2 N1 25.93(10)
S2 Fe2 P2 N1 -43.62(8)
Fe1 Fe2 P2 N1 12.50(8)
C3 Fe2 P2 C29 -1.68(12)
C4 Fe2 P2 C29 97.78(12)
S1 Fe2 P2 C29 -98.62(10)
S2 Fe2 P2 C29 -168.17(9)
Fe1 Fe2 P2 C29 -112.05(9)
C3 Fe2 P2 C23 -118.14(11)
C4 Fe2 P2 C23 -18.68(11)
S1 Fe2 P2 C23 144.92(9)
S2 Fe2 P2 C23 75.36(8)
Fe1 Fe2 P2 C23 131.49(8)
C3 Fe2 S1 C5 137.96(12)
C4 Fe2 S1 C5 40.42(13)
P2 Fe2 S1 C5 -122.64(11)
S2 Fe2 S1 C5 -53.43(10)
Fe1 Fe2 S1 C5 -106.60(10)
C3 Fe2 S1 Fe1 -115.44(8)
C4 Fe2 S1 Fe1 147.03(8)
P2 Fe2 S1 Fe1 -16.03(5)
S2 Fe2 S1 Fe1 53.18(2)
C1 Fe1 S1 C5 -153.48(13)
C2 Fe1 S1 C5 -53.31(13)
P1 Fe1 S1 C5 121.47(11)
S2 Fe1 S1 C5 52.41(10)
Fe2 Fe1 S1 C5 105.60(10)
C1 Fe1 S1 Fe2 100.92(8)
C2 Fe1 S1 Fe2 -158.91(9)
P1 Fe1 S1 Fe2 15.87(6)
S2 Fe1 S1 Fe2 -53.194(19)
C3 Fe2 S2 C7 112.6(3)
C4 Fe2 S2 C7 -53.01(12)
P2 Fe2 S2 C7 -153.36(9)
S1 Fe2 S2 C7 54.54(9)
Fe1 Fe2 S2 C7 107.77(9)
C3 Fe2 S2 Fe1 4.9(3)
C4 Fe2 S2 Fe1 -160.78(8)
P2 Fe2 S2 Fe1 98.87(2)
S1 Fe2 S2 Fe1 -53.23(2)
C1 Fe1 S2 C7 -121.27(19)
C2 Fe1 S2 C7 53.50(13)
P1 Fe1 S2 C7 152.95(10)
S1 Fe1 S2 C7 -51.54(10)
Fe2 Fe1 S2 C7 -104.46(10)
C1 Fe1 S2 Fe2 -16.82(17)
C2 Fe1 S2 Fe2 157.96(9)
P1 Fe1 S2 Fe2 -102.59(2)
S1 Fe1 S2 Fe2 52.91(2)
C11 P1 N1 C8 72.0(2)
C17 P1 N1 C8 -36.2(2)
Fe1 P1 N1 C8 -164.65(17)
C11 P1 N1 P2 -102.13(13)
C17 P1 N1 P2 149.72(12)
Fe1 P1 N1 P2 21.23(13)
C29 P2 N1 C8 -63.81(18)
C23 P2 N1 C8 44.40(18)
Fe2 P2 N1 C8 162.40(13)
C29 P2 N1 P1 111.02(13)
C23 P2 N1 P1 -140.77(12)
Fe2 P2 N1 P1 -22.77(13)
C2 Fe1 C1 O1 -116(4)
P1 Fe1 C1 O1 143(4)
S1 Fe1 C1 O1 -11(4)
S2 Fe1 C1 O1 59(4)
Fe2 Fe1 C1 O1 45(4)
C1 Fe1 C2 O2 68(6)
P1 Fe1 C2 O2 162(6)
S1 Fe1 C2 O2 -20(6)
S2 Fe1 C2 O2 -109(6)
Fe2 Fe1 C2 O2 -63(6)
C4 Fe2 C3 O3 51(4)
P2 Fe2 C3 O3 153(4)
S1 Fe2 C3 O3 -56(4)
S2 Fe2 C3 O3 -114(4)
Fe1 Fe2 C3 O3 -110(4)
C3 Fe2 C4 O4 -171(4)
P2 Fe2 C4 O4 90(4)
S1 Fe2 C4 O4 -81(4)
S2 Fe2 C4 O4 5(4)
Fe1 Fe2 C4 O4 -25(4)
Fe2 S1 C5 C6 63.7(2)
Fe1 S1 C5 C6 -9.2(3)
S1 C5 C6 C7 -60.3(3)
C5 C6 C7 S2 61.4(3)
Fe2 S2 C7 C6 -66.0(2)
Fe1 S2 C7 C6 6.7(2)
P1 N1 C8 C9 -66.6(3)
P2 N1 C8 C9 107.5(2)
P1 N1 C8 C10 62.3(3)
P2 N1 C8 C10 -123.58(19)
N1 P1 C11 C12 18.0(2)
C17 P1 C11 C12 129.4(2)
Fe1 P1 C11 C12 -106.6(2)
N1 P1 C11 C16 -171.76(18)
C17 P1 C11 C16 -60.4(2)
Fe1 P1 C11 C16 63.7(2)
C16 C11 C12 C13 0.5(4)
P1 C11 C12 C13 170.52(19)
C11 C12 C13 C14 -0.6(4)
C12 C13 C14 C15 0.3(4)
C13 C14 C15 C16 0.0(4)
C14 C15 C16 C11 -0.1(4)
C12 C11 C16 C15 -0.1(4)
P1 C11 C16 C15 -171.1(2)
N1 P1 C17 C18 -91.7(2)
C11 P1 C17 C18 153.5(2)
Fe1 P1 C17 C18 34.1(2)
N1 P1 C17 C22 88.8(2)
C11 P1 C17 C22 -26.0(2)
Fe1 P1 C17 C22 -145.40(19)
C22 C17 C18 C19 -2.6(4)
P1 C17 C18 C19 177.9(2)
C17 C18 C19 C20 0.3(4)
C18 C19 C20 C21 1.8(5)
C19 C20 C21 C22 -1.5(5)
C20 C21 C22 C17 -0.8(5)
C18 C17 C22 C21 2.8(4)
P1 C17 C22 C21 -177.7(2)
N1 P2 C23 C28 33.9(2)
C29 P2 C23 C28 141.8(2)
Fe2 P2 C23 C28 -90.1(2)
N1 P2 C23 C24 -160.01(17)
C29 P2 C23 C24 -52.2(2)
Fe2 P2 C23 C24 76.00(18)
C28 C23 C24 C25 1.0(4)
P2 C23 C24 C25 -165.76(19)
C23 C24 C25 C26 -1.0(4)
C24 C25 C26 C27 0.1(4)
C25 C26 C27 C28 0.9(4)
C24 C23 C28 C27 0.0(4)
P2 C23 C28 C27 165.7(2)
C26 C27 C28 C23 -0.9(4)
N1 P2 C29 C34 87.3(2)
C23 P2 C29 C34 -24.4(2)
Fe2 P2 C29 C34 -142.32(18)
N1 P2 C29 C30 -85.88(19)
C23 P2 C29 C30 162.41(18)
Fe2 P2 C29 C30 44.5(2)
C34 C29 C30 C31 -0.8(3)
P2 C29 C30 C31 172.77(19)
C29 C30 C31 C32 0.6(4)
C30 C31 C32 C33 0.2(4)
C31 C32 C33 C34 -1.0(4)
C32 C33 C34 C29 0.9(4)
C30 C29 C34 C33 0.0(4)
P2 C29 C34 C33 -173.2(2)
